data_7113577
loop_
_publ_author_name
'Liu, Hong-Min'
'Zhang, Fuyi'
'Zou, Da-Peng'

_publ_section_title
;
 Stereoselective synthesis of 2,2-bis(C-branched-chain)glucopyranosid-3-ulose
 via an autoxidation--Michael addition reaction
;
_journal_coden_ASTM CHCOFS
_journal_issue 16
_journal_name_full
;
 Chemical Communications (Cambridge, United Kingdom)
;
_journal_page_first 2044
_journal_page_last 2045
_journal_paper_doi 10.1039/b306227a
_journal_year 2003
_chemical_formula_sum 'C18 H19 N O8'
_chemical_formula_weight 377.34
_space_group_IT_number 19
_symmetry_cell_setting orthorhombic
_symmetry_space_group_name_Hall 'P 2ac 2ab'
_symmetry_space_group_name_H-M 'P 21 21 21'
_atom_sites_solution_hydrogens geom
_atom_sites_solution_primary direct
_atom_sites_solution_secondary difmap
_audit_creation_method SHELXL-97
_cell_angle_alpha 90.00
_cell_angle_beta 90.00
_cell_angle_gamma 90.00
_cell_formula_units_Z 4
_cell_length_a 11.070(2)
_cell_length_b 19.530(4)
_cell_length_c 8.6828(17)
_cell_measurement_reflns_used 230
_cell_measurement_temperature 291(2)
_cell_measurement_theta_max 25.2
_cell_measurement_theta_min 2
_cell_volume 1877.2(6)
_computing_cell_refinement raxis
_computing_data_collection raxis
_computing_data_reduction raxis
_computing_molecular_graphics texsan
_computing_publication_material texsan
_computing_structure_refinement 'SHELXL-97 (Sheldrick, 1997)'
_computing_structure_solution 'SHELXS-97 (Sheldrick, 1990)'
_diffrn_ambient_temperature 291(2)
_diffrn_measured_fraction_theta_full 0.897
_diffrn_measured_fraction_theta_max 0.897
_diffrn_measurement_device_type R-axis-IV
_diffrn_measurement_method 'Osillation  frames'
_diffrn_radiation_monochromator graphite
_diffrn_radiation_source 'fine-focus sealed tube'
_diffrn_radiation_type MoK\a
_diffrn_radiation_wavelength 0.71073
_diffrn_reflns_av_R_equivalents 0.0520
_diffrn_reflns_av_sigmaI/netI 0.0823
_diffrn_reflns_limit_h_max 13
_diffrn_reflns_limit_h_min 0
_diffrn_reflns_limit_k_max 23
_diffrn_reflns_limit_k_min -22
_diffrn_reflns_limit_l_max 10
_diffrn_reflns_limit_l_min -9
_diffrn_reflns_number 4806
_diffrn_reflns_theta_full 24.99
_diffrn_reflns_theta_max 24.99
_diffrn_reflns_theta_min 2.09
_exptl_absorpt_coefficient_mu 0.106
_exptl_absorpt_correction_T_max 0.9791
_exptl_absorpt_correction_T_min 0.9688
_exptl_crystal_colour Colorless
_exptl_crystal_density_diffrn 1.335
_exptl_crystal_density_method 'not measured'
_exptl_crystal_description PRISMATIC
_exptl_crystal_F_000 792
_exptl_crystal_size_max 0.30
_exptl_crystal_size_mid 0.20
_exptl_crystal_size_min 0.20
_refine_diff_density_max 0.141
_refine_diff_density_min -0.168
_refine_diff_density_rms 0.043
_refine_ls_abs_structure_details 'Flack H D (1983), Acta Cryst. A39, 876-881'
_refine_ls_abs_structure_Flack 2.3(18)
_refine_ls_extinction_coef 0.0122(16)
_refine_ls_extinction_expression Fc^*^=kFc[1+0.001xFc^2^\l^3^/sin(2\q)]^-1/4^
_refine_ls_extinction_method SHELXL
_refine_ls_goodness_of_fit_ref 1.006
_refine_ls_hydrogen_treatment mixed
_refine_ls_matrix_type full
_refine_ls_number_parameters 245
_refine_ls_number_reflns 2744
_refine_ls_number_restraints 0
_refine_ls_restrained_S_all 1.006
_refine_ls_R_factor_all 0.0980
_refine_ls_R_factor_gt 0.0546
_refine_ls_shift/su_max 0.000
_refine_ls_shift/su_mean 0.000
_refine_ls_structure_factor_coef Fsqd
_refine_ls_weighting_details 'calc w=1/[\s^2^(Fo^2^)+(0.0580P)^2^+0.0000P] where P=(Fo^2^+2Fc^2^)/3'
_refine_ls_weighting_scheme calc
_refine_ls_wR_factor_gt 0.1098
_refine_ls_wR_factor_ref 0.1232
_reflns_number_gt 1892
_reflns_number_total 2744
_reflns_threshold_expression >2sigma(I)
_cod_duplicate_entry 7103854
_cod_data_source_file b306227a.txt
_cod_data_source_block compound_6
_cod_depositor_comments
;
The following automatic conversions were performed:

'_symmetry_cell_setting' value 'ORTHORHOMBIC' changed to
'orthorhombic' according to
/usr/data/users/saulius/automatic-downloads/retrospective/RSC/lib/dictionaries/cif_core.dic
dictionary named 'cif_core.dic' version 2.4.2 from 2011-04-26.

Automatic conversion script
Id: cif_fix_values 2281 2013-09-26 08:29:07Z andrius 
;
_cod_original_cell_volume 1877.1(6)
_cod_original_sg_symbol_H-M P2(1)2(1)2(1)
_cod_database_code 7113577

loop_
_symmetry_equiv_pos_as_xyz
'x, y, z'
'-x+1/2, -y, z+1/2'
'-x, y+1/2, -z+1/2'
'x+1/2, -y+1/2, -z'

loop_
_atom_site_label
_atom_site_type_symbol
_atom_site_fract_x
_atom_site_fract_y
_atom_site_fract_z
_atom_site_U_iso_or_equiv
_atom_site_adp_type
_atom_site_occupancy
_atom_site_symmetry_multiplicity
_atom_site_calc_flag
_atom_site_refinement_flags
O1 O 0.4019(3) 0.24886(15) 0.1391(3) 0.0603(8) Uani 1 1 d .
O2 O 0.5682(3) 0.2075(2) 0.7821(3) 0.0947(12) Uani 1 1 d .
O3 O 0.6460(2) 0.20555(15) 0.5460(3) 0.0567(8) Uani 1 1 d .
O4 O 0.7305(2) 0.11676(14) 0.2805(3) 0.0533(8) Uani 1 1 d .
O5 O 0.4050(2) 0.13830(14) 0.2398(3) 0.0527(7) Uani 1 1 d .
O6 O 0.6590(3) 0.03803(16) 0.0984(3) 0.0663(9) Uani 1 1 d .
O7 O 0.6748(2) 0.24959(14) 0.3023(3) 0.0532(8) Uani 1 1 d .
O8 O 0.6784(3) 0.36725(18) 0.2880(4) 0.0789(10) Uani 1 1 d .
N1 N 0.6138(3) 0.31767(19) 0.3231(4) 0.0581(9) Uani 1 1 d .
C1 C 0.3862(4) 0.2092(2) 0.2709(4) 0.0501(11) Uani 1 1 d .
H1A H 0.3034 0.2154 0.3083 0.060 Uiso 1 1 calc R
C2 C 0.4745(4) 0.2363(2) 0.3940(4) 0.0461(10) Uani 1 1 d .
C3 C 0.6040(3) 0.2051(2) 0.3873(4) 0.0457(10) Uani 1 1 d .
C4 C 0.6095(4) 0.1336(2) 0.3235(4) 0.0480(10) Uani 1 1 d .
H4A H 0.5838 0.1018 0.4044 0.058 Uiso 1 1 calc R
C5 C 0.5255(4) 0.1254(2) 0.1875(5) 0.0510(11) Uani 1 1 d .
H5A H 0.5476 0.1567 0.1040 0.061 Uiso 1 1 calc R
C6 C 0.5354(4) 0.0512(2) 0.1358(5) 0.0652(13) Uani 1 1 d .
H6A H 0.5090 0.0209 0.2175 0.078 Uiso 1 1 calc R
H6B H 0.4847 0.0435 0.0463 0.078 Uiso 1 1 calc R
C7 C 0.3162(5) 0.2325(3) 0.0184(5) 0.0794(16) Uani 1 1 d .
H7A H 0.3317 0.2607 -0.0698 0.119 Uiso 1 1 calc R
H7B H 0.2356 0.2406 0.0549 0.119 Uiso 1 1 calc R
H7C H 0.3246 0.1851 -0.0096 0.119 Uiso 1 1 calc R
C8 C 0.4360(4) 0.2201(2) 0.5586(4) 0.0572(12) Uani 1 1 d .
H8A H 0.3882 0.2573 0.6009 0.069 Uiso 1 1 calc R
H8B H 0.3883 0.1785 0.5618 0.069 Uiso 1 1 calc R
C9 C 0.5044(4) 0.3102(2) 0.3719(5) 0.0525(11) Uani 1 1 d .
C10 C 0.4245(5) 0.3699(3) 0.3950(6) 0.0829(16) Uani 1 1 d .
H10A H 0.4676 0.4111 0.3696 0.124 Uiso 1 1 calc R
H10B H 0.3992 0.3717 0.5006 0.124 Uiso 1 1 calc R
H10C H 0.3550 0.3657 0.3296 0.124 Uiso 1 1 calc R
C11 C 0.7365(4) 0.0472(2) 0.2253(5) 0.0576(12) Uani 1 1 d .
H11A H 0.7132 0.0157 0.3081 0.069 Uiso 1 1 calc R
C12 C 0.8651(4) 0.0334(2) 0.1785(5) 0.0625(13) Uani 1 1 d .
C13 C 0.9233(5) -0.0239(3) 0.2328(5) 0.0690(13) Uani 1 1 d .
H13A H 0.8825 -0.0545 0.2963 0.083 Uiso 1 1 calc R
C14 C 1.0427(6) -0.0363(3) 0.1934(6) 0.0862(17) Uani 1 1 d .
H14A H 1.0824 -0.0746 0.2320 0.103 Uiso 1 1 calc R
C15 C 1.1018(6) 0.0078(4) 0.0980(8) 0.110(2) Uani 1 1 d .
H15A H 1.1826 0.0002 0.0740 0.132 Uiso 1 1 calc R
C16 C 1.0431(7) 0.0629(4) 0.0373(9) 0.129(3) Uani 1 1 d .
H16A H 1.0831 0.0916 -0.0313 0.155 Uiso 1 1 calc R
C17 C 0.9245(6) 0.0766(3) 0.0771(7) 0.1004(19) Uani 1 1 d .
H17A H 0.8849 0.1145 0.0360 0.120 Uiso 1 1 calc R
C18 C 0.5505(4) 0.2115(2) 0.6475(5) 0.0618(13) Uani 1 1 d .

loop_
_atom_site_aniso_label
_atom_site_aniso_U_11
_atom_site_aniso_U_22
_atom_site_aniso_U_33
_atom_site_aniso_U_23
_atom_site_aniso_U_13
_atom_site_aniso_U_12
O1 0.058(2) 0.058(2) 0.0650(16) 0.0052(14) -0.0127(15) 0.0063(16)
O2 0.074(3) 0.156(4) 0.0533(19) -0.016(2) -0.0087(17) 0.016(2)
O3 0.0370(17) 0.078(2) 0.0552(15) -0.0160(14) -0.0100(13) 0.0091(15)
O4 0.0405(18) 0.060(2) 0.0591(16) -0.0088(14) 0.0013(13) 0.0103(14)
O5 0.0369(18) 0.0470(19) 0.0740(17) -0.0064(14) 0.0009(14) -0.0023(13)
O6 0.058(2) 0.064(2) 0.0764(19) -0.0191(16) -0.0015(16) 0.0084(16)
O7 0.0368(16) 0.050(2) 0.0728(17) -0.0080(14) 0.0069(14) -0.0020(13)
O8 0.056(2) 0.065(2) 0.115(3) 0.0036(19) 0.0094(19) -0.0196(19)
N1 0.046(2) 0.045(2) 0.083(2) -0.0063(19) 0.0027(19) -0.006(2)
C1 0.035(2) 0.053(3) 0.063(2) 0.001(2) -0.0036(19) 0.003(2)
C2 0.036(2) 0.039(3) 0.063(2) -0.009(2) 0.0053(19) 0.0059(19)
C3 0.032(2) 0.057(3) 0.048(2) -0.0040(19) -0.0060(18) 0.003(2)
C4 0.038(3) 0.052(3) 0.054(2) -0.0068(19) -0.0003(18) 0.004(2)
C5 0.043(3) 0.048(3) 0.062(2) -0.009(2) -0.001(2) -0.002(2)
C6 0.060(4) 0.057(4) 0.079(3) -0.015(2) -0.002(2) -0.001(2)
C7 0.071(4) 0.093(4) 0.074(3) -0.008(3) -0.022(3) 0.017(3)
C8 0.046(3) 0.061(3) 0.065(2) -0.002(2) 0.007(2) 0.000(2)
C9 0.033(3) 0.047(3) 0.077(3) 0.000(2) 0.005(2) 0.002(2)
C10 0.070(3) 0.049(3) 0.130(4) -0.005(3) 0.014(3) 0.009(3)
C11 0.063(3) 0.041(3) 0.069(3) -0.006(2) 0.001(2) 0.010(2)
C12 0.065(3) 0.056(3) 0.067(3) -0.001(2) 0.010(2) 0.017(2)
C13 0.073(4) 0.073(4) 0.061(2) -0.012(2) 0.001(2) 0.021(3)
C14 0.079(5) 0.090(5) 0.089(3) -0.020(3) -0.006(3) 0.034(3)
C15 0.058(4) 0.150(7) 0.122(5) -0.016(5) 0.013(4) 0.032(5)
C16 0.100(6) 0.130(7) 0.158(6) 0.040(5) 0.057(5) 0.021(5)
C17 0.078(4) 0.090(5) 0.133(4) 0.025(4) 0.035(4) 0.025(4)
C18 0.049(3) 0.079(4) 0.057(3) -0.013(2) 0.002(2) 0.005(2)

loop_
_atom_type_symbol
_atom_type_description
_atom_type_scat_dispersion_real
_atom_type_scat_dispersion_imag
_atom_type_scat_source
C C 0.0033 0.0016 'International Tables Vol C Tables 4.2.6.8 and 6.1.1.4'
H H 0.0000 0.0000 'International Tables Vol C Tables 4.2.6.8 and 6.1.1.4'
N N 0.0061 0.0033 'International Tables Vol C Tables 4.2.6.8 and 6.1.1.4'
O O 0.0106 0.0060 'International Tables Vol C Tables 4.2.6.8 and 6.1.1.4'

loop_
_geom_angle_atom_site_label_1
_geom_angle_atom_site_label_2
_geom_angle_atom_site_label_3
_geom_angle
C1 O1 C7 112.9(3)
C18 O3 C3 111.1(3)
C4 O4 C11 110.3(3)
C1 O5 C5 111.6(3)
C11 O6 C6 112.5(3)
C3 O7 N1 103.7(3)
O8 N1 C9 135.1(4)
O8 N1 O7 113.7(3)
C9 N1 O7 111.2(3)
O1 C1 O5 111.5(3)
O1 C1 C2 107.4(3)
O5 C1 C2 111.8(3)
C9 C2 C8 112.5(3)
C9 C2 C1 112.6(3)
C8 C2 C1 113.7(3)
C9 C2 C3 99.7(3)
C8 C2 C3 102.2(3)
C1 C2 C3 115.0(3)
O7 C3 O3 108.7(3)
O7 C3 C4 111.3(3)
O3 C3 C4 109.9(3)
O7 C3 C2 107.2(3)
O3 C3 C2 104.9(3)
C4 C3 C2 114.5(3)
O4 C4 C3 110.4(3)
O4 C4 C5 110.4(3)
C3 C4 C5 111.2(3)
O5 C5 C4 107.9(3)
O5 C5 C6 109.2(3)
C4 C5 C6 106.7(3)
O6 C6 C5 108.0(3)
C18 C8 C2 105.7(4)
N1 C9 C10 121.1(4)
N1 C9 C2 111.1(4)
C10 C9 C2 127.8(4)
O6 C11 O4 110.6(3)
O6 C11 C12 110.0(3)
O4 C11 C12 107.5(4)
C13 C12 C17 119.4(5)
C13 C12 C11 119.7(4)
C17 C12 C11 120.8(4)
C12 C13 C14 120.3(5)
C15 C14 C13 119.9(5)
C14 C15 C16 120.3(6)
C15 C16 C17 120.6(6)
C16 C17 C12 119.4(6)
O2 C18 O3 119.7(4)
O2 C18 C8 131.0(4)
O3 C18 C8 109.3(3)

loop_
_geom_bond_atom_site_label_1
_geom_bond_atom_site_label_2
_geom_bond_distance
O1 C1 1.393(5)
O1 C7 1.449(5)
O2 C18 1.188(5)
O3 C18 1.381(5)
O3 C3 1.455(4)
O4 C4 1.428(5)
O4 C11 1.443(5)
O5 C1 1.425(5)
O5 C5 1.431(5)
O6 C11 1.408(5)
O6 C6 1.430(5)
O7 C3 1.383(5)
O7 N1 1.502(4)
O8 N1 1.242(4)
N1 C9 1.292(5)
C1 C2 1.542(5)
C2 C9 1.493(6)
C2 C8 1.525(5)
C2 C3 1.559(5)
C3 C4 1.504(5)
C4 C5 1.512(5)
C5 C6 1.519(6)
C8 C18 1.494(6)
C9 C10 1.477(6)
C11 C12 1.505(6)
C12 C13 1.376(6)
C12 C17 1.385(7)
C13 C14 1.386(7)
C14 C15 1.362(8)
C15 C16 1.364(9)
C16 C17 1.383(8)

loop_
_geom_torsion_atom_site_label_1
_geom_torsion_atom_site_label_2
_geom_torsion_atom_site_label_3
_geom_torsion_atom_site_label_4
_geom_torsion
C3 O7 N1 O8 163.2(3)
C3 O7 N1 C9 -17.7(4)
C7 O1 C1 O5 62.3(4)
C7 O1 C1 C2 -174.8(3)
C5 O5 C1 O1 61.5(4)
C5 O5 C1 C2 -58.8(4)
O1 C1 C2 C9 26.9(4)
O5 C1 C2 C9 149.6(3)
O1 C1 C2 C8 156.3(3)
O5 C1 C2 C8 -81.0(4)
O1 C1 C2 C3 -86.4(4)
O5 C1 C2 C3 36.3(4)
N1 O7 C3 O3 -86.8(3)
N1 O7 C3 C4 151.9(3)
N1 O7 C3 C2 26.1(3)
C18 O3 C3 O7 133.3(3)
C18 O3 C3 C4 -104.6(4)
C18 O3 C3 C2 18.9(4)
C9 C2 C3 O7 -25.4(4)
C8 C2 C3 O7 -141.1(3)
C1 C2 C3 O7 95.3(4)
C9 C2 C3 O3 90.1(3)
C8 C2 C3 O3 -25.6(4)
C1 C2 C3 O3 -149.3(3)
C9 C2 C3 C4 -149.3(3)
C8 C2 C3 C4 95.0(4)
C1 C2 C3 C4 -28.7(5)
C11 O4 C4 C3 177.6(3)
C11 O4 C4 C5 -59.1(4)
O7 C3 C4 O4 41.6(4)
O3 C3 C4 O4 -78.9(4)
C2 C3 C4 O4 163.4(3)
O7 C3 C4 C5 -81.2(4)
O3 C3 C4 C5 158.2(3)
C2 C3 C4 C5 40.5(4)
C1 O5 C5 C4 72.0(4)
C1 O5 C5 C6 -172.4(3)
O4 C4 C5 O5 176.1(3)
C3 C4 C5 O5 -61.0(4)
O4 C4 C5 C6 58.8(4)
C3 C4 C5 C6 -178.3(4)
C11 O6 C6 C5 61.0(5)
O5 C5 C6 O6 -174.5(3)
C4 C5 C6 O6 -58.1(4)
C9 C2 C8 C18 -82.5(4)
C1 C2 C8 C18 148.1(4)
C3 C2 C8 C18 23.5(4)
O8 N1 C9 C10 1.4(7)
O7 N1 C9 C10 -177.5(4)
O8 N1 C9 C2 179.6(4)
O7 N1 C9 C2 0.8(4)
C8 C2 C9 N1 121.9(4)
C1 C2 C9 N1 -108.1(4)
C3 C2 C9 N1 14.3(4)
C8 C2 C9 C10 -60.0(6)
C1 C2 C9 C10 70.0(5)
C3 C2 C9 C10 -167.6(4)
C6 O6 C11 O4 -60.7(4)
C6 O6 C11 C12 -179.3(4)
C4 O4 C11 O6 58.5(4)
C4 O4 C11 C12 178.6(3)
O6 C11 C12 C13 -110.2(4)
O4 C11 C12 C13 129.4(4)
O6 C11 C12 C17 67.6(6)
O4 C11 C12 C17 -52.8(6)
C17 C12 C13 C14 3.7(7)
C11 C12 C13 C14 -178.5(4)
C12 C13 C14 C15 -1.3(7)
C13 C14 C15 C16 -2.0(10)
C14 C15 C16 C17 2.9(11)
C15 C16 C17 C12 -0.5(11)
C13 C12 C17 C16 -2.8(9)
C11 C12 C17 C16 179.4(6)
C3 O3 C18 O2 174.4(5)
C3 O3 C18 C8 -3.7(5)
C2 C8 C18 O2 168.8(5)
C2 C8 C18 O3 -13.5(5)
